data_2233015
loop_
_publ_author_name
'Gao, Shan'
'Ng, Seik Weng'

_publ_section_title
;
 Poly[[tetraaqua(\m~3~-naphthalene-1,6-disulfonato-\k^4^<i>O</i>^1^:<i>O</i>^6^,<i>O</i>^6'^:<i>O</i>^6''^)strontium(II)]
 monohydrate]
;
_journal_coeditor_code XU5382
_journal_issue 12
_journal_name_full 'Acta Crystallographica Section E'
_journal_page_first m1767
_journal_page_last m1768
_journal_paper_doi 10.1107/S1600536811047593
_journal_volume 67
_journal_year 2011
_chemical_formula_iupac '[Sr (C10 H6 O6 S2) (H2 O)4], H2 O'
_chemical_formula_moiety 'C10 H14 O10 S2 Sr, H2 O'
_chemical_formula_sum 'C10 H16 O11 S2 Sr'
_chemical_formula_weight 463.97
_chemical_name_systematic
;
Poly[[tetraaqua(\m~3~-naphthalene-1,6-disulfonato-
\k^4^<i>O</i>^1^:<i>O</i>^6^,<i>O</i>^6'^:<i>O</i>^6''^)strontium]
monohydrate]
;
_space_group_IT_number 19
_symmetry_cell_setting orthorhombic
_symmetry_space_group_name_Hall 'P 2ac 2ab'
_symmetry_space_group_name_H-M 'P 21 21 21'
_atom_sites_solution_hydrogens geom
_atom_sites_solution_primary direct
_atom_sites_solution_secondary difmap
_audit_creation_method SHELXL-97
_cell_angle_alpha 90.00
_cell_angle_beta 90.00
_cell_angle_gamma 90.00
_cell_formula_units_Z 4
_cell_length_a 7.1067(16)
_cell_length_b 14.080(4)
_cell_length_c 16.745(6)
_cell_measurement_reflns_used 14836
_cell_measurement_temperature 293(2)
_cell_measurement_theta_max 27.09
_cell_measurement_theta_min 3.07
_cell_volume 1675.5(9)
_computing_cell_refinement 'RAPID-AUTO (Rigaku, 1998)'
_computing_data_collection 'RAPID-AUTO (Rigaku, 1998)'
_computing_data_reduction 'CrystalClear (Rigaku/MSC, 2002)'
_computing_molecular_graphics 'X-SEED (Barbour, 2001)'
_computing_publication_material 'publCIF (Westrip, 2010)'
_computing_structure_refinement 'SHELXL97 (Sheldrick, 2008)'
_computing_structure_solution 'SHELXS97 (Sheldrick, 2008)'
_diffrn_ambient_temperature 293(2)
_diffrn_measured_fraction_theta_full 0.997
_diffrn_measured_fraction_theta_max 0.997
_diffrn_measurement_device_type 'Rigaku R-AXIS RAPID IP'
_diffrn_measurement_method '\w scan'
_diffrn_radiation_monochromator graphite
_diffrn_radiation_source 'fine-focus sealed tube'
_diffrn_radiation_type MoK\a
_diffrn_radiation_wavelength 0.71073
_diffrn_reflns_av_R_equivalents 0.0299
_diffrn_reflns_av_sigmaI/netI 0.0379
_diffrn_reflns_limit_h_max 9
_diffrn_reflns_limit_h_min -8
_diffrn_reflns_limit_k_max 18
_diffrn_reflns_limit_k_min -16
_diffrn_reflns_limit_l_max 21
_diffrn_reflns_limit_l_min -21
_diffrn_reflns_number 16056
_diffrn_reflns_theta_full 27.09
_diffrn_reflns_theta_max 27.09
_diffrn_reflns_theta_min 3.07
_diffrn_standards_decay_% 0
_diffrn_standards_interval_count 0
_diffrn_standards_interval_time 0
_diffrn_standards_number 0
_exptl_absorpt_coefficient_mu 3.520
_exptl_absorpt_correction_T_max 0.6203
_exptl_absorpt_correction_T_min 0.5114
_exptl_absorpt_correction_type multi-scan
_exptl_absorpt_process_details '(ABSCOR; Higashi, 1995)'
_exptl_crystal_colour yellow
_exptl_crystal_density_diffrn 1.839
_exptl_crystal_density_method 'not measured'
_exptl_crystal_description prism
_exptl_crystal_F_000 936
_exptl_crystal_size_max 0.22
_exptl_crystal_size_mid 0.17
_exptl_crystal_size_min 0.15
_refine_diff_density_max 0.362
_refine_diff_density_min -0.291
_refine_ls_abs_structure_details 'Flack (1983), 1584 Friedel pairs'
_refine_ls_abs_structure_Flack -0.017(4)
_refine_ls_extinction_method none
_refine_ls_goodness_of_fit_ref 1.024
_refine_ls_hydrogen_treatment constr
_refine_ls_matrix_type full
_refine_ls_number_parameters 220
_refine_ls_number_reflns 3786
_refine_ls_number_restraints 15
_refine_ls_restrained_S_all 1.027
_refine_ls_R_factor_all 0.0280
_refine_ls_R_factor_gt 0.0244
_refine_ls_shift/su_max 0.001
_refine_ls_shift/su_mean 0.001
_refine_ls_structure_factor_coef Fsqd
_refine_ls_weighting_details 'calc w=1/[\s^2^(Fo^2^)+(0.0282P)^2^] where P=(Fo^2^+2Fc^2^)/3'
_refine_ls_weighting_scheme calc
_refine_ls_wR_factor_gt 0.0553
_refine_ls_wR_factor_ref 0.0565
_reflns_number_gt 3497
_reflns_number_total 3786
_reflns_threshold_expression I>2\s(I)
_cod_data_source_file xu5382.cif
_cod_data_source_block I
_cod_original_cell_volume 1675.6(9)
_cod_database_code 2233015
_cod_database_fobs_code 2233015

loop_
_symmetry_equiv_pos_as_xyz
'x, y, z'
'-x+1/2, -y, z+1/2'
'-x, y+1/2, -z+1/2'
'x+1/2, -y+1/2, -z'

loop_
_atom_site_type_symbol
_atom_site_label
_atom_site_fract_x
_atom_site_fract_y
_atom_site_fract_z
_atom_site_U_iso_or_equiv
_atom_site_adp_type
_atom_site_calc_flag
_atom_site_refinement_flags
_atom_site_occupancy
_atom_site_symmetry_multiplicity
_atom_site_disorder_assembly
_atom_site_disorder_group
Sr Sr1 0.17295(3) 0.709854(16) 0.858456(15) 0.02516(7) Uani d . 1 1 . .
S S1 -0.05018(9) 0.60924(5) 1.00949(4) 0.03027(15) Uani d . 1 1 . .
S S2 0.03060(8) 0.15903(4) 1.19980(4) 0.02706(14) Uani d . 1 1 . .
O O1 -0.1183(2) 0.61336(14) 0.92809(12) 0.0384(5) Uani d . 1 1 A .
O O2 0.1341(3) 0.65457(14) 1.01330(13) 0.0419(5) Uani d . 1 1 A .
O O3 -0.1813(3) 0.64691(14) 1.06765(13) 0.0512(6) Uani d . 1 1 . .
O O4 0.1872(3) 0.20770(14) 1.23766(11) 0.0367(4) Uani d . 1 1 . .
O O5 -0.1493(3) 0.18114(15) 1.23623(12) 0.0435(5) Uani d . 1 1 . .
O O6 0.0641(3) 0.05717(13) 1.19636(13) 0.0355(4) Uani d . 1 1 . .
O O1W -0.0894(3) 0.84232(15) 0.86687(16) 0.0516(6) Uani d . 1 1 A .
H H11 -0.0628 0.8806 0.9036 0.077 Uiso d R 1 1 . .
H H12 -0.1939 0.8169 0.8764 0.077 Uiso d R 1 1 . .
O O2W -0.0715(3) 0.68007(15) 0.74884(13) 0.0430(5) Uani d . 1 1 A .
H H21 -0.1701 0.7106 0.7592 0.065 Uiso d R 1 1 . .
H H22 -0.0964 0.6218 0.7467 0.065 Uiso d R 1 1 . .
O O3W 0.2189(3) 0.54239(15) 0.81275(15) 0.0550(6) Uani d . 1 1 A .
H H31 0.3323 0.5340 0.8004 0.082 Uiso d R 1 1 . .
H H32 0.1506 0.5320 0.7728 0.082 Uiso d R 1 1 . .
O O4W 0.518(2) 0.6538(11) 0.8714(6) 0.069(2) Uani d PU 0.50 1 A 1
H H41 0.5845 0.6977 0.8902 0.103 Uiso d PR 0.50 1 A 1
H H42 0.5236 0.6071 0.9026 0.103 Uiso d PR 0.50 1 A 1
O O4W' 0.506(2) 0.6686(11) 0.9022(6) 0.069(2) Uani d P 0.50 1 A 2
H H43 0.5283 0.6115 0.8912 0.103 Uiso d PR 0.50 1 A 2
H H44 0.5160 0.6770 0.9517 0.103 Uiso d PR 0.50 1 A 2
O O5W 0.0879(3) 0.98623(17) 0.77588(17) 0.0621(7) Uani d DU 1 1 . .
H H51 0.1881 0.9625 0.7577 0.093 Uiso d RD 1 1 . .
H H52 0.0479 0.9502 0.8123 0.093 Uiso d RD 1 1 . .
C C1 -0.0216(3) 0.48828(18) 1.03469(16) 0.0273(6) Uani d . 1 1 A .
C C2 -0.0014(4) 0.4641(2) 1.11612(16) 0.0311(6) Uani d . 1 1 . .
H H2 0.0027 0.5116 1.1547 0.037 Uiso calc R 1 1 A .
C C3 0.0120(3) 0.37121(17) 1.13822(17) 0.0307(5) Uani d . 1 1 A .
H H3 0.0240 0.3561 1.1921 0.037 Uiso calc R 1 1 . .
C C4 0.0081(3) 0.29677(19) 1.08087(14) 0.0242(5) Uani d . 1 1 . .
C C5 0.0181(3) 0.19898(19) 1.09993(15) 0.0257(5) Uani d . 1 1 A .
C C6 0.0120(3) 0.1312(2) 1.04032(17) 0.0328(6) Uani d . 1 1 . .
H H6 0.0171 0.0671 1.0536 0.039 Uiso calc R 1 1 A .
C C7 -0.0016(4) 0.1581(2) 0.96025(18) 0.0371(7) Uani d . 1 1 A .
H H7 -0.0033 0.1118 0.9206 0.045 Uiso calc R 1 1 . .
C C8 -0.0124(4) 0.2518(2) 0.93974(17) 0.0346(6) Uani d . 1 1 . .
H H8 -0.0236 0.2688 0.8863 0.042 Uiso calc R 1 1 A .
C C9 -0.0066(3) 0.32300(18) 0.99881(15) 0.0260(5) Uani d . 1 1 A .
C C10 -0.0232(3) 0.42029(19) 0.97758(16) 0.0290(6) Uani d . 1 1 . .
H H10 -0.0353 0.4374 0.9242 0.035 Uiso calc R 1 1 A .

loop_
_atom_site_aniso_label
_atom_site_aniso_U_11
_atom_site_aniso_U_22
_atom_site_aniso_U_33
_atom_site_aniso_U_12
_atom_site_aniso_U_13
_atom_site_aniso_U_23
Sr1 0.02683(11) 0.02339(11) 0.02527(12) -0.00045(10) -0.00087(10) 0.00222(10)
S1 0.0361(3) 0.0258(3) 0.0289(4) 0.0041(3) 0.0054(3) 0.0052(3)
S2 0.0299(3) 0.0254(3) 0.0259(3) -0.0017(3) 0.0003(3) 0.0027(3)
O1 0.0372(10) 0.0418(11) 0.0361(12) 0.0039(8) -0.0012(8) 0.0105(10)
O2 0.0464(12) 0.0381(11) 0.0412(13) -0.0101(9) -0.0084(9) 0.0077(10)
O3 0.0737(13) 0.0331(11) 0.0468(14) 0.0164(11) 0.0289(13) 0.0041(10)
O4 0.0434(9) 0.0365(10) 0.0302(10) -0.0086(11) -0.0086(8) 0.0029(9)
O5 0.0395(11) 0.0529(13) 0.0381(12) 0.0061(9) 0.0154(9) 0.0089(10)
O6 0.0417(10) 0.0255(10) 0.0392(12) 0.0007(8) -0.0055(9) 0.0042(9)
O1W 0.0457(11) 0.0422(12) 0.0667(16) 0.0074(9) 0.0137(11) -0.0032(12)
O2W 0.0438(10) 0.0432(13) 0.0420(13) 0.0003(9) -0.0116(9) 0.0002(10)
O3W 0.0486(12) 0.0399(12) 0.0765(19) 0.0157(10) 0.0014(11) -0.0116(12)
O4W 0.036(2) 0.094(4) 0.075(6) 0.011(2) -0.010(5) -0.009(5)
O4W' 0.036(2) 0.094(4) 0.075(6) 0.011(2) -0.010(5) -0.009(5)
O5W 0.0504(12) 0.0479(14) 0.088(2) 0.0178(11) 0.0124(12) 0.0176(14)
C1 0.0272(12) 0.0259(13) 0.0287(15) 0.0009(10) 0.0038(10) 0.0067(11)
C2 0.0434(15) 0.0261(13) 0.0237(15) 0.0025(11) -0.0002(11) -0.0010(10)
C3 0.0439(14) 0.0294(13) 0.0187(13) -0.0003(11) -0.0009(12) 0.0045(12)
C4 0.0233(10) 0.0288(13) 0.0207(12) -0.0010(10) 0.0003(9) -0.0016(12)
C5 0.0251(11) 0.0284(13) 0.0238(13) 0.0010(11) 0.0001(9) 0.0009(11)
C6 0.0339(14) 0.0284(14) 0.0361(17) -0.0007(11) -0.0043(12) -0.0028(12)
C7 0.0439(16) 0.0365(17) 0.0309(16) 0.0010(14) -0.0008(13) -0.0134(13)
C8 0.0399(14) 0.0418(16) 0.0222(15) 0.0024(12) -0.0030(11) -0.0032(12)
C9 0.0228(11) 0.0304(14) 0.0248(14) 0.0027(10) 0.0019(10) -0.0005(11)
C10 0.0335(13) 0.0333(14) 0.0202(14) 0.0016(11) 0.0016(10) 0.0036(11)

loop_
_atom_type_symbol
_atom_type_description
_atom_type_scat_dispersion_real
_atom_type_scat_dispersion_imag
_atom_type_scat_source
C C 0.0033 0.0016 'International Tables Vol C Tables 4.2.6.8 and 6.1.1.4'
H H 0.0000 0.0000 'International Tables Vol C Tables 4.2.6.8 and 6.1.1.4'
O O 0.0106 0.0060 'International Tables Vol C Tables 4.2.6.8 and 6.1.1.4'
S S 0.1246 0.1234 'International Tables Vol C Tables 4.2.6.8 and 6.1.1.4'
Sr Sr -1.5307 3.2498 'International Tables Vol C Tables 4.2.6.8 and 6.1.1.4'

loop_
_geom_angle_atom_site_label_1
_geom_angle_atom_site_label_2
_geom_angle_atom_site_label_3
_geom_angle_site_symmetry_1
_geom_angle_site_symmetry_3
_geom_angle
O3W Sr1 O4 . 2_564 97.84(7)
O3W Sr1 O4W' . . 75.6(3)
O4 Sr1 O4W' 2_564 . 88.3(3)
O3W Sr1 O2W . . 73.44(7)
O4 Sr1 O2W 2_564 . 76.65(7)
O4W' Sr1 O2W . . 143.1(2)
O3W Sr1 O3 . 4_567 146.15(7)
O4 Sr1 O3 2_564 4_567 82.38(7)
O4W' Sr1 O3 . 4_567 70.6(3)
O2W Sr1 O3 . 4_567 137.99(7)
O3W Sr1 O4W . . 67.3(3)
O4 Sr1 O4W 2_564 . 80.5(3)
O4W' Sr1 O4W . . 12.6(3)
O2W Sr1 O4W . . 130.8(2)
O3 Sr1 O4W 4_567 . 79.5(3)
O3W Sr1 O1W . . 140.76(7)
O4 Sr1 O1W 2_564 . 89.77(7)
O4W' Sr1 O1W . . 143.4(3)
O2W Sr1 O1W . . 71.03(7)
O3 Sr1 O1W 4_567 . 72.92(8)
O4W Sr1 O1W . . 151.7(3)
O3W Sr1 O2 . . 92.01(8)
O4 Sr1 O2 2_564 . 158.59(6)
O4W' Sr1 O2 . . 75.8(3)
O2W Sr1 O2 . . 124.55(7)
O3 Sr1 O2 4_567 . 78.91(7)
O4W Sr1 O2 . . 85.9(3)
O1W Sr1 O2 . . 94.57(7)
O3W Sr1 O1 . . 76.18(7)
O4 Sr1 O1 2_564 . 149.74(6)
O4W' Sr1 O1 . . 117.8(4)
O2W Sr1 O1 . . 73.20(7)
O3 Sr1 O1 4_567 . 119.14(8)
O4W Sr1 O1 . . 122.0(4)
O1W Sr1 O1 . . 78.10(6)
O2 Sr1 O1 . . 51.35(6)
O1 S1 O3 . . 113.78(13)
O1 S1 O2 . . 108.91(12)
O3 S1 O2 . . 112.83(14)
O1 S1 C1 . . 107.58(13)
O3 S1 C1 . . 105.46(12)
O2 S1 C1 . . 107.94(12)
O5 S2 O4 . . 112.99(12)
O5 S2 O6 . . 111.86(12)
O4 S2 O6 . . 110.92(11)
O5 S2 C5 . . 106.59(12)
O4 S2 C5 . . 107.54(11)
O6 S2 C5 . . 106.53(13)
S1 O1 Sr1 . . 99.67(9)
S1 O2 Sr1 . . 100.05(10)
S1 O3 Sr1 . 4_467 150.00(13)
S2 O4 Sr1 . 2_565 149.83(12)
Sr1 O1W H11 . . 109.5
Sr1 O1W H12 . . 109.5
H11 O1W H12 . . 109.5
Sr1 O2W H21 . . 109.5
Sr1 O2W H22 . . 109.5
H21 O2W H22 . . 109.5
Sr1 O3W H31 . . 109.5
Sr1 O3W H32 . . 109.5
H31 O3W H32 . . 109.5
Sr1 O4W H41 . . 109.9
Sr1 O4W H42 . . 109.6
H41 O4W H42 . . 108.4
Sr1 O4W H43 . . 114.0
Sr1 O4W' H43 . . 109.6
H41 O4W' H43 . . 109.5
Sr1 O4W' H44 . . 109.5
H43 O4W' H44 . . 109.5
H51 O5W H52 . . 107.9
C10 C1 C2 . . 120.8(2)
C10 C1 S1 . . 120.8(2)
C2 C1 S1 . . 118.3(2)
C3 C2 C1 . . 120.0(3)
C3 C2 H2 . . 120.0
C1 C2 H2 . . 120.0
C2 C3 C4 . . 121.5(3)
C2 C3 H3 . . 119.2
C4 C3 H3 . . 119.2
C5 C4 C3 . . 124.3(2)
C5 C4 C9 . . 118.2(2)
C3 C4 C9 . . 117.5(2)
C6 C5 C4 . . 120.5(2)
C6 C5 S2 . . 117.7(2)
C4 C5 S2 . . 121.72(19)
C5 C6 C7 . . 120.6(3)
C5 C6 H6 . . 119.7
C7 C6 H6 . . 119.7
C8 C7 C6 . . 120.5(3)
C8 C7 H7 . . 119.8
C6 C7 H7 . . 119.8
C7 C8 C9 . . 120.6(3)
C7 C8 H8 . . 119.7
C9 C8 H8 . . 119.7
C8 C9 C10 . . 120.5(3)
C8 C9 C4 . . 119.6(2)
C10 C9 C4 . . 119.8(2)
C1 C10 C9 . . 120.3(2)
C1 C10 H10 . . 119.8
C9 C10 H10 . . 119.8

loop_
_geom_bond_atom_site_label_1
_geom_bond_atom_site_label_2
_geom_bond_site_symmetry_2
_geom_bond_distance
_geom_bond_publ_flag
Sr1 O1 . 2.737(2) y
Sr1 O2 . 2.721(2) y
Sr1 O3 4_567 2.583(2) y
Sr1 O4 2_564 2.5352(19) y
Sr1 O1W . 2.641(2) y
Sr1 O2W . 2.562(2) y
Sr1 O3W . 2.500(2) y
Sr1 O4W . 2.585(14) y
Sr1 O4W' . 2.542(15) ?
S1 O1 . 1.448(2) ?
S1 O3 . 1.448(2) ?
S1 O2 . 1.458(2) ?
S1 C1 . 1.766(3) ?
S2 O5 . 1.450(2) ?
S2 O4 . 1.4526(19) ?
S2 O6 . 1.4550(19) ?
S2 C5 . 1.767(3) ?
O3 Sr1 4_467 2.583(2) ?
O4 Sr1 2_565 2.5352(19) ?
O1W H11 . 0.8401 ?
O1W H12 . 0.8399 ?
O2W H21 . 0.8399 ?
O2W H22 . 0.8399 ?
O3W H31 . 0.8401 ?
O3W H32 . 0.8400 ?
O4W H41 . 0.8400 ?
O4W H42 . 0.8400 ?
O4W' H43 . 0.8400 ?
O4W' H44 . 0.8401 ?
O5W H51 . 0.8430 ?
O5W H52 . 0.8433 ?
C1 C10 . 1.353(4) ?
C1 C2 . 1.413(4) ?
C2 C3 . 1.363(4) ?
C2 H2 . 0.9300 ?
C3 C4 . 1.422(4) ?
C3 H3 . 0.9300 ?
C4 C5 . 1.415(4) ?
C4 C9 . 1.427(3) ?
C5 C6 . 1.382(4) ?
C6 C7 . 1.397(4) ?
C6 H6 . 0.9300 ?
C7 C8 . 1.366(4) ?
C7 H7 . 0.9300 ?
C8 C9 . 1.409(4) ?
C8 H8 . 0.9300 ?
C9 C10 . 1.420(4) ?
C10 H10 . 0.9300 ?

loop_
_geom_hbond_atom_site_label_D
_geom_hbond_atom_site_label_H
_geom_hbond_atom_site_label_A
_geom_hbond_site_symmetry_A
_geom_hbond_distance_DH
_geom_hbond_distance_HA
_geom_hbond_distance_DA
_geom_hbond_angle_DHA
O1w H12 O2 4_467 0.84 2.25 2.809(3) 124
O2w H21 O5 2_464 0.84 2.03 2.793(3) 151
O2w H22 O5w 3_546 0.84 1.95 2.763(3) 164
O3w H31 O6 4_557 0.84 2.09 2.829(3) 147
O3w H32 O5w 3_546 0.84 1.99 2.754(3) 151
O5w H51 O6 2_564 0.84 2.06 2.874(3) 163
O5w H52 O1w . 0.84 2.02 2.831(3) 160

loop_
_geom_torsion_atom_site_label_1
_geom_torsion_atom_site_label_2
_geom_torsion_atom_site_label_3
_geom_torsion_atom_site_label_4
_geom_torsion_site_symmetry_1
_geom_torsion_site_symmetry_4
_geom_torsion
O3 S1 O1 Sr1 . . 125.47(11)
O2 S1 O1 Sr1 . . -1.34(13)
C1 S1 O1 Sr1 . . -118.10(10)
O3W Sr1 O1 S1 . . 104.94(11)
O4 Sr1 O1 S1 2_564 . -173.28(9)
O4W' Sr1 O1 S1 . . 39.8(3)
O2W Sr1 O1 S1 . . -178.50(12)
O3 Sr1 O1 S1 4_567 . -42.42(12)
O4W Sr1 O1 S1 . . 53.5(3)
O1W Sr1 O1 S1 . . -104.96(11)
O2 Sr1 O1 S1 . . 0.87(8)
O1 S1 O2 Sr1 . . 1.35(13)
O3 S1 O2 Sr1 . . -126.00(12)
C1 S1 O2 Sr1 . . 117.88(11)
O3W Sr1 O2 S1 . . -71.35(11)
O4 Sr1 O2 S1 2_564 . 171.05(13)
O4W' Sr1 O2 S1 . . -145.9(3)
O2W Sr1 O2 S1 . . -0.13(14)
O3 Sr1 O2 S1 4_567 . 141.52(12)
O4W Sr1 O2 S1 . . -138.4(3)
O1W Sr1 O2 S1 . . 69.94(11)
O1 Sr1 O2 S1 . . -0.87(8)
O1 S1 O3 Sr1 . 4_467 -82.0(3)
O2 S1 O3 Sr1 . 4_467 42.7(3)
C1 S1 O3 Sr1 . 4_467 160.3(3)
O5 S2 O4 Sr1 . 2_565 23.0(3)
O6 S2 O4 Sr1 . 2_565 -103.6(2)
C5 S2 O4 Sr1 . 2_565 140.3(2)
O1 S1 C1 C10 . . 13.9(2)
O3 S1 C1 C10 . . 135.7(2)
O2 S1 C1 C10 . . -103.5(2)
O1 S1 C1 C2 . . -164.6(2)
O3 S1 C1 C2 . . -42.8(2)
O2 S1 C1 C2 . . 78.0(2)
C10 C1 C2 C3 . . -1.6(4)
S1 C1 C2 C3 . . 176.90(19)
C1 C2 C3 C4 . . 0.6(4)
C2 C3 C4 C5 . . -178.8(2)
C2 C3 C4 C9 . . 1.2(4)
C3 C4 C5 C6 . . 179.6(2)
C9 C4 C5 C6 . . -0.5(3)
C3 C4 C5 S2 . . 1.7(3)
C9 C4 C5 S2 . . -178.37(17)
O5 S2 C5 C6 . . -110.1(2)
O4 S2 C5 C6 . . 128.4(2)
O6 S2 C5 C6 . . 9.5(2)
O5 S2 C5 C4 . . 67.8(2)
O4 S2 C5 C4 . . -53.7(2)
O6 S2 C5 C4 . . -172.64(19)
C4 C5 C6 C7 . . 0.8(4)
S2 C5 C6 C7 . . 178.7(2)
C5 C6 C7 C8 . . -1.1(4)
C6 C7 C8 C9 . . 1.1(4)
C7 C8 C9 C10 . . -178.2(2)
C7 C8 C9 C4 . . -0.8(4)
C5 C4 C9 C8 . . 0.5(4)
C3 C4 C9 C8 . . -179.6(2)
C5 C4 C9 C10 . . 177.9(2)
C3 C4 C9 C10 . . -2.2(3)
C2 C1 C10 C9 . . 0.6(4)
S1 C1 C10 C9 . . -177.81(19)
C8 C9 C10 C1 . . 178.6(2)
C4 C9 C10 C1 . . 1.3(4)
